data_7216807
loop_
_publ_author_name
'Li, Xiang-Ying'
'Lin, Zu-Jin'
'Yang, Yan-Yan'
'Cao, Rong'

_publ_section_title
;
 Synthesis, structures and luminescent properties of lanthanide
 coordination polymers involving biphenyl-3,4&#x2032;,5-tricarboxylate
;
_journal_issue 28
_journal_name_full CrystEngComm
_journal_page_first 6425
_journal_paper_doi 10.1039/c4ce00158c
_journal_volume 16
_journal_year 2014
_chemical_formula_sum 'C19 H21 Nd O9 S2'
_chemical_formula_weight 601.72
_chemical_name_systematic
; 
 ? 
;
_space_group_IT_number 15
_symmetry_cell_setting monoclinic
_symmetry_space_group_name_Hall '-C 2yc'
_symmetry_space_group_name_H-M 'C 1 2/c 1'
_atom_sites_solution_hydrogens geom
_atom_sites_solution_primary direct
_atom_sites_solution_secondary difmap
_audit_creation_method SHELXL-97
_cell_angle_alpha 90.00
_cell_angle_beta 98.949(3)
_cell_angle_gamma 90.00
_cell_formula_units_Z 8
_cell_length_a 24.8718(8)
_cell_length_b 13.7591(4)
_cell_length_c 13.6832(4)
_cell_measurement_reflns_used 4187
_cell_measurement_temperature 293(2)
_cell_measurement_theta_max 29.0184
_cell_measurement_theta_min 2.3484
_cell_volume 4625.6(2)
_computing_cell_refinement
;
CrysAlisPro, Agilent Technologies,
Version 1.171.35.21 (release 20-01-2012 CrysAlis171 .NET)
(compiled Jan 23 2012,18:06:46)
;
_computing_data_collection
;
CrysAlisPro, Agilent Technologies,
Version 1.171.35.21 (release 20-01-2012 CrysAlis171 .NET)
(compiled Jan 23 2012,18:06:46)
;
_computing_data_reduction
;
CrysAlisPro, Agilent Technologies,
Version 1.171.35.21 (release 20-01-2012 CrysAlis171 .NET)
(compiled Jan 23 2012,18:06:46)
;
_computing_structure_refinement 'SHELXL-97 (Sheldrick, 1997)'
_computing_structure_solution 'SHELXS-97 (Sheldrick, 1990)'
_diffrn_ambient_temperature 293(2)
_diffrn_detector_area_resol_mean 16.2083
_diffrn_measured_fraction_theta_full 0.999
_diffrn_measured_fraction_theta_max 0.999
_diffrn_measurement_device_type 'Xcalibur, Eos'
_diffrn_measurement_method '\w scans'
_diffrn_radiation_monochromator graphite
_diffrn_radiation_source 'fine-focus sealed tube'
_diffrn_radiation_type MoK\a
_diffrn_radiation_wavelength 0.71073
_diffrn_reflns_av_R_equivalents 0.0258
_diffrn_reflns_av_sigmaI/netI 0.0413
_diffrn_reflns_limit_h_max 30
_diffrn_reflns_limit_h_min -25
_diffrn_reflns_limit_k_max 16
_diffrn_reflns_limit_k_min -8
_diffrn_reflns_limit_l_max 16
_diffrn_reflns_limit_l_min -15
_diffrn_reflns_number 8860
_diffrn_reflns_theta_full 25.49
_diffrn_reflns_theta_max 25.49
_diffrn_reflns_theta_min 2.35
_exptl_absorpt_coefficient_mu 2.471
_exptl_absorpt_correction_T_max 0.8268
_exptl_absorpt_correction_T_min 0.6932
_exptl_absorpt_process_details
;
CrysAlisPro, Agilent Technologies,
Version 1.171.35.21 (release 20-01-2012 CrysAlis171 .NET)
(compiled Jan 23 2012,18:06:46)
Empirical absorption correction using spherical harmonics,
 implemented in SCALE3 ABSPACK scaling algorithm.
;
_exptl_crystal_colour lavender
_exptl_crystal_density_diffrn 1.728
_exptl_crystal_density_method 'not measured'
_exptl_crystal_description block
_exptl_crystal_F_000 2392
_exptl_crystal_size_max 0.16
_exptl_crystal_size_mid 0.10
_exptl_crystal_size_min 0.08
_platon_squeeze_details
;
;
_refine_diff_density_max 2.353
_refine_diff_density_min -1.021
_refine_diff_density_rms 0.147
_refine_ls_extinction_method none
_refine_ls_goodness_of_fit_ref 1.093
_refine_ls_hydrogen_treatment mixed
_refine_ls_matrix_type full
_refine_ls_number_parameters 268
_refine_ls_number_reflns 4316
_refine_ls_number_restraints 0
_refine_ls_restrained_S_all 1.093
_refine_ls_R_factor_all 0.0446
_refine_ls_R_factor_gt 0.0379
_refine_ls_shift/su_max 0.053
_refine_ls_shift/su_mean 0.007
_refine_ls_structure_factor_coef Fsqd
_refine_ls_weighting_details 'calc w=1/[\s^2^(Fo^2^)+(0.0666P)^2^+10.4074P] where P=(Fo^2^+2Fc^2^)/3'
_refine_ls_weighting_scheme calc
_refine_ls_wR_factor_gt 0.1085
_refine_ls_wR_factor_ref 0.1136
_reflns_number_gt 3705
_reflns_number_total 4316
_reflns_threshold_expression >2sigma(I)
_cod_data_source_file c4ce00158c1.cif
_cod_data_source_block 9
_cod_original_sg_symbol_H-M ' C 1 2/c 1'
_cod_database_code 7216807

loop_
_symmetry_equiv_pos_as_xyz
'x, y, z'
'-x, y, -z+1/2'
'x+1/2, y+1/2, z'
'-x+1/2, y+1/2, -z+1/2'
'-x, -y, -z'
'x, -y, z-1/2'
'-x+1/2, -y+1/2, -z'
'x+1/2, -y+1/2, z-1/2'

loop_
_atom_site_label
_atom_site_type_symbol
_atom_site_fract_x
_atom_site_fract_y
_atom_site_fract_z
_atom_site_U_iso_or_equiv
_atom_site_adp_type
_atom_site_occupancy
_atom_site_symmetry_multiplicity
_atom_site_calc_flag
_atom_site_refinement_flags
_atom_site_disorder_assembly
_atom_site_disorder_group
Nd1 Nd 0.169935(4) 0.215976(8) 0.461143(7) 0.01360(3) Uani 1 1 d . . .
C1 C 0.07445(8) 0.28171(17) 0.53794(17) 0.0219(6) Uani 1 1 d . . .
C2 C 0.02339(8) 0.31325(18) 0.57545(16) 0.0223(6) Uani 1 1 d . . .
C3 C -0.01509(9) 0.2441(2) 0.5928(2) 0.0417(8) Uani 1 1 d . . .
H3 H -0.0079 0.1780 0.5880 0.050 Uiso 1 1 calc R . .
C4 C -0.06421(10) 0.2756(2) 0.6174(2) 0.0461(8) Uani 1 1 d . . .
H4 H -0.0901 0.2296 0.6279 0.055 Uiso 1 1 calc R . .
C5 C -0.07611(8) 0.37343(18) 0.62696(16) 0.0237(6) Uani 1 1 d . . .
C6 C -0.03703(8) 0.4411(2) 0.61123(18) 0.0316(7) Uani 1 1 d . . .
H6 H -0.0438 0.5072 0.6169 0.038 Uiso 1 1 calc R . .
C7 C 0.01210(9) 0.40952(19) 0.58702(18) 0.0321(7) Uani 1 1 d . . .
H7 H 0.0384 0.4554 0.5783 0.038 Uiso 1 1 calc R . .
C8 C -0.13128(8) 0.40076(18) 0.64894(16) 0.0233(6) Uani 1 1 d . . .
C9 C -0.15327(8) 0.34646(18) 0.71905(16) 0.0244(6) Uani 1 1 d . . .
H9 H -0.1322 0.2991 0.7553 0.029 Uiso 1 1 calc R . .
C10 C -0.20685(8) 0.36262(17) 0.73541(15) 0.0197(5) Uani 1 1 d . . .
C11 C -0.23788(8) 0.43227(18) 0.67891(15) 0.0213(6) Uani 1 1 d . . .
H11 H -0.2743 0.4402 0.6852 0.026 Uiso 1 1 calc R . .
C12 C -0.21507(7) 0.49013(17) 0.61314(14) 0.0179(5) Uani 1 1 d . . .
C13 C -0.16117(8) 0.47531(17) 0.59998(15) 0.0197(5) Uani 1 1 d . . .
H13 H -0.1454 0.5159 0.5581 0.024 Uiso 1 1 calc R . .
C14 C -0.22852(8) 0.30586(17) 0.81514(16) 0.0187(5) Uani 1 1 d . . .
C15 C -0.24955(8) 0.56796(15) 0.55919(14) 0.0150(5) Uani 1 1 d . . .
C16 C 0.0602(3) 0.3410(7) 0.1628(5) 0.148(2) Uani 0.780(2) 1 d P A 1
H16A H 0.0291 0.3089 0.1819 0.223 Uiso 0.780(2) 1 calc PR A 1
H16B H 0.0567 0.3423 0.0919 0.223 Uiso 0.780(2) 1 calc PR A 1
H16C H 0.0622 0.4063 0.1878 0.223 Uiso 0.780(2) 1 calc PR A 1
C17 C 0.1597(3) 0.3526(7) 0.1840(6) 0.148(2) Uani 0.780(2) 1 d P A 1
H17A H 0.1952 0.3257 0.2052 0.223 Uiso 0.780(2) 1 calc PR A 1
H17B H 0.1564 0.4132 0.2172 0.223 Uiso 0.780(2) 1 calc PR A 1
H17C H 0.1546 0.3632 0.1138 0.223 Uiso 0.780(2) 1 calc PR A 1
C18 C 0.18028(13) -0.0667(3) 0.3259(3) 0.0643(11) Uani 1 1 d . . .
H18A H 0.2144 -0.0376 0.3531 0.096 Uiso 1 1 calc R . .
H18B H 0.1859 -0.1122 0.2753 0.096 Uiso 1 1 calc R . .
H18C H 0.1654 -0.0999 0.3772 0.096 Uiso 1 1 calc R . .
C19 C 0.07698(14) -0.0466(3) 0.2355(3) 0.0719(12) Uani 1 1 d . . .
H19A H 0.0646 -0.0739 0.2926 0.108 Uiso 1 1 calc R . .
H19B H 0.0868 -0.0980 0.1942 0.108 Uiso 1 1 calc R . .
H19C H 0.0484 -0.0083 0.1990 0.108 Uiso 1 1 calc R . .
O1 O 0.10647(6) 0.34469(13) 0.51580(13) 0.0348(5) Uani 1 1 d . . .
O2 O 0.08320(6) 0.19170(13) 0.52801(13) 0.0297(5) Uani 1 1 d . . .
O3 O -0.22779(5) 0.64288(11) 0.52902(11) 0.0212(4) Uani 1 1 d . . .
O4 O -0.30057(5) 0.55746(12) 0.54456(12) 0.0246(4) Uani 1 1 d . . .
O5 O -0.27723(5) 0.32574(14) 0.82768(11) 0.0283(5) Uani 1 1 d . . .
O6 O -0.19849(6) 0.24627(13) 0.86159(11) 0.0234(4) Uani 1 1 d . . .
O7 O 0.12417(9) 0.30138(17) 0.31511(15) 0.0544(7) Uani 1 1 d . . .
O8 O 0.12051(6) 0.08501(14) 0.36065(12) 0.0361(5) Uani 1 1 d . . .
S1 S 0.11625(6) 0.28143(10) 0.20900(8) 0.0661(4) Uani 0.780(2) 1 d P A 1
S2 S 0.13352(3) 0.02684(6) 0.27314(5) 0.0466(2) Uani 1 1 d . A .

loop_
_atom_site_aniso_label
_atom_site_aniso_U_11
_atom_site_aniso_U_22
_atom_site_aniso_U_33
_atom_site_aniso_U_23
_atom_site_aniso_U_13
_atom_site_aniso_U_12
Nd1 0.01086(5) 0.01487(6) 0.01589(6) -0.00039(4) 0.00470(4) 0.00126(4)
C1 0.0155(9) 0.0275(13) 0.0242(11) 0.0067(9) 0.0077(8) 0.0043(9)
C2 0.0148(9) 0.0284(12) 0.0253(10) 0.0023(10) 0.0081(8) 0.0039(9)
C3 0.0330(11) 0.0217(12) 0.0790(18) 0.0119(13) 0.0353(11) 0.0082(11)
C4 0.0293(11) 0.0278(14) 0.089(2) 0.0190(13) 0.0356(12) 0.0051(10)
C5 0.0176(9) 0.0280(12) 0.0284(10) 0.0121(10) 0.0127(8) 0.0066(9)
C6 0.0231(9) 0.0257(13) 0.0502(13) -0.0028(12) 0.0186(9) 0.0029(10)
C7 0.0210(9) 0.0295(14) 0.0495(13) 0.0024(12) 0.0176(9) -0.0015(10)
C8 0.0155(8) 0.0276(12) 0.0296(10) 0.0071(10) 0.0124(8) 0.0006(9)
C9 0.0199(9) 0.0267(12) 0.0285(10) 0.0108(10) 0.0096(8) 0.0061(10)
C10 0.0144(8) 0.0251(12) 0.0218(9) 0.0039(9) 0.0093(7) 0.0017(9)
C11 0.0134(8) 0.0309(12) 0.0211(9) 0.0038(10) 0.0073(7) 0.0055(9)
C12 0.0172(8) 0.0197(11) 0.0183(9) 0.0006(9) 0.0075(7) 0.0000(9)
C13 0.0210(9) 0.0197(11) 0.0202(9) 0.0064(9) 0.0090(8) 0.0038(9)
C14 0.0170(9) 0.0221(11) 0.0180(9) 0.0056(9) 0.0054(8) 0.0028(9)
C15 0.0192(8) 0.0118(10) 0.0152(8) 0.0007(8) 0.0067(7) 0.0041(8)
C16 0.115(3) 0.165(5) 0.148(4) -0.049(4) -0.036(3) 0.037(4)
C17 0.115(3) 0.165(5) 0.148(4) -0.049(4) -0.036(3) 0.037(4)
C18 0.0667(18) 0.047(2) 0.084(2) -0.0105(19) 0.0257(17) 0.0041(17)
C19 0.076(2) 0.064(2) 0.075(2) -0.0313(19) 0.0082(19) -0.023(2)
O1 0.0260(7) 0.0300(9) 0.0549(9) 0.0067(9) 0.0268(6) 0.0055(7)
O2 0.0196(7) 0.0255(9) 0.0469(9) -0.0015(8) 0.0142(7) 0.0022(7)
O3 0.0212(6) 0.0177(8) 0.0263(7) 0.0047(7) 0.0084(6) 0.0017(6)
O4 0.0166(6) 0.0200(8) 0.0363(8) 0.0060(7) 0.0017(6) 0.0017(6)
O5 0.0137(6) 0.0463(11) 0.0278(7) 0.0137(8) 0.0123(6) 0.0045(7)
O6 0.0235(7) 0.0263(8) 0.0228(7) 0.0083(7) 0.0107(6) 0.0037(7)
O7 0.0673(13) 0.0602(14) 0.0304(10) 0.0098(10) -0.0093(10) 0.0174(11)
O8 0.0301(7) 0.0437(11) 0.0357(8) -0.0151(9) 0.0089(7) -0.0120(8)
S1 0.0939(9) 0.0681(8) 0.0306(5) 0.0000(5) -0.0084(6) 0.0067(7)
S2 0.0514(4) 0.0470(4) 0.0437(3) -0.0115(3) 0.0150(3) -0.0131(3)

loop_
_atom_type_symbol
_atom_type_description
_atom_type_scat_dispersion_real
_atom_type_scat_dispersion_imag
_atom_type_scat_source
C C 0.0033 0.0016 'International Tables Vol C Tables 4.2.6.8 and 6.1.1.4'
H H 0.0000 0.0000 'International Tables Vol C Tables 4.2.6.8 and 6.1.1.4'
O O 0.0106 0.0060 'International Tables Vol C Tables 4.2.6.8 and 6.1.1.4'
S S 0.1246 0.1234 'International Tables Vol C Tables 4.2.6.8 and 6.1.1.4'
Nd Nd -0.1943 3.0179 'International Tables Vol C Tables 4.2.6.8 and 6.1.1.4'

loop_
_geom_angle_atom_site_label_1
_geom_angle_atom_site_label_2
_geom_angle_atom_site_label_3
_geom_angle
_geom_angle_site_symmetry_1
_geom_angle_site_symmetry_3
O3 Nd1 O7 81.73(6) 5_566 .
O3 Nd1 O6 74.29(5) 5_566 2_556
O7 Nd1 O6 138.88(7) . 2_556
O3 Nd1 O8 149.22(5) 5_566 .
O7 Nd1 O8 76.56(7) . .
O6 Nd1 O8 135.65(6) 2_556 .
O3 Nd1 O5 81.21(5) 5_566 8
O7 Nd1 O5 75.02(7) . 8
O6 Nd1 O5 131.50(5) 2_556 8
O8 Nd1 O5 72.32(5) . 8
O3 Nd1 O2 129.13(5) 5_566 .
O7 Nd1 O2 92.57(7) . .
O6 Nd1 O2 78.11(5) 2_556 .
O8 Nd1 O2 73.92(6) . .
O5 Nd1 O2 145.88(5) 8 .
O3 Nd1 O4 122.95(5) 5_566 3_545
O7 Nd1 O4 148.64(6) . 3_545
O6 Nd1 O4 71.33(5) 2_556 3_545
O8 Nd1 O4 72.88(5) . 3_545
O5 Nd1 O4 89.03(6) 8 3_545
O2 Nd1 O4 85.71(5) . 3_545
O3 Nd1 O1 79.40(5) 5_566 .
O7 Nd1 O1 71.10(7) . .
O6 Nd1 O1 71.98(5) 2_556 .
O8 Nd1 O1 112.98(5) . .
O5 Nd1 O1 142.88(6) 8 .
O2 Nd1 O1 51.50(6) . .
O4 Nd1 O1 128.04(5) 3_545 .
O3 Nd1 O3 76.32(5) 5_566 3_545
O7 Nd1 O3 137.65(6) . 3_545
O6 Nd1 O3 67.62(5) 2_556 3_545
O8 Nd1 O3 105.90(5) . 3_545
O5 Nd1 O3 66.21(4) 8 3_545
O2 Nd1 O3 129.26(5) . 3_545
O4 Nd1 O3 48.94(4) 3_545 3_545
O1 Nd1 O3 137.06(5) . 3_545
O3 Nd1 C1 104.19(6) 5_566 .
O7 Nd1 C1 80.91(7) . .
O6 Nd1 C1 73.45(6) 2_556 .
O8 Nd1 C1 93.71(6) . .
O5 Nd1 C1 154.34(5) 8 .
O2 Nd1 C1 25.96(6) . .
O4 Nd1 C1 107.72(6) 3_545 .
O1 Nd1 C1 25.54(6) . .
O3 Nd1 C1 139.39(5) 3_545 .
O3 Nd1 C15 99.78(5) 5_566 3_545
O7 Nd1 C15 151.71(7) . 3_545
O6 Nd1 C15 66.77(5) 2_556 3_545
O8 Nd1 C15 89.63(6) . 3_545
O5 Nd1 C15 77.30(5) 8 3_545
O2 Nd1 C15 107.36(5) . 3_545
O4 Nd1 C15 24.23(5) 3_545 3_545
O1 Nd1 C15 137.14(5) . 3_545
O3 Nd1 C15 24.72(5) 3_545 3_545
C1 Nd1 C15 125.14(6) . 3_545
O3 Nd1 Nd1 41.21(3) 5_566 7_556
O7 Nd1 Nd1 114.58(6) . 7_556
O6 Nd1 Nd1 65.27(4) 2_556 7_556
O8 Nd1 Nd1 133.97(4) . 7_556
O5 Nd1 Nd1 68.66(3) 8 7_556
O2 Nd1 Nd1 143.38(4) . 7_556
O4 Nd1 Nd1 82.91(3) 3_545 7_556
O1 Nd1 Nd1 112.80(4) . 7_556
O3 Nd1 Nd1 35.11(3) 3_545 7_556
C1 Nd1 Nd1 131.29(4) . 7_556
C15 Nd1 Nd1 58.98(4) 3_545 7_556
O1 C1 O2 121.8(2) . .
O1 C1 C2 119.2(2) . .
O2 C1 C2 119.1(2) . .
O1 C1 Nd1 62.37(12) . .
O2 C1 Nd1 59.38(11) . .
C2 C1 Nd1 177.83(16) . .
C7 C2 C3 118.8(2) . .
C7 C2 C1 121.2(2) . .
C3 C2 C1 119.9(2) . .
C4 C3 C2 118.7(2) . .
C4 C3 H3 120.6 . .
C2 C3 H3 120.6 . .
C3 C4 C5 122.3(2) . .
C3 C4 H4 118.8 . .
C5 C4 H4 118.8 . .
C6 C5 C4 118.1(2) . .
C6 C5 C8 123.3(2) . .
C4 C5 C8 118.5(2) . .
C7 C6 C5 119.5(2) . .
C7 C6 H6 120.3 . .
C5 C6 H6 120.3 . .
C2 C7 C6 122.4(2) . .
C2 C7 H7 118.8 . .
C6 C7 H7 118.8 . .
C13 C8 C9 119.61(19) . .
C13 C8 C5 122.1(2) . .
C9 C8 C5 118.3(2) . .
C8 C9 C10 120.6(2) . .
C8 C9 H9 119.7 . .
C10 C9 H9 119.7 . .
C11 C10 C9 118.7(2) . .
C11 C10 C14 122.03(18) . .
C9 C10 C14 119.25(19) . .
C12 C11 C10 120.63(18) . .
C12 C11 H11 119.7 . .
C10 C11 H11 119.7 . .
C11 C12 C13 119.87(19) . .
C11 C12 C15 118.08(17) . .
C13 C12 C15 122.04(19) . .
C8 C13 C12 120.2(2) . .
C8 C13 H13 119.9 . .
C12 C13 H13 119.9 . .
O6 C14 O5 126.2(2) . .
O6 C14 C10 117.81(19) . .
O5 C14 C10 116.03(18) . .
O3 C15 O4 120.87(18) . .
O3 C15 C12 120.29(17) . .
O4 C15 C12 118.84(18) . .
O3 C15 Nd1 65.97(10) . 3_455
O4 C15 Nd1 54.96(10) . 3_455
C12 C15 Nd1 173.32(14) . 3_455
S1 C16 H16A 109.5 . .
S1 C16 H16B 109.5 . .
H16A C16 H16B 109.5 . .
S1 C16 H16C 109.5 . .
H16A C16 H16C 109.5 . .
H16B C16 H16C 109.5 . .
S1 C17 H17A 109.5 . .
S1 C17 H17B 109.5 . .
H17A C17 H17B 109.5 . .
S1 C17 H17C 109.5 . .
H17A C17 H17C 109.5 . .
H17B C17 H17C 109.5 . .
S2 C18 H18A 109.5 . .
S2 C18 H18B 109.5 . .
H18A C18 H18B 109.5 . .
S2 C18 H18C 109.5 . .
H18A C18 H18C 109.5 . .
H18B C18 H18C 109.5 . .
S2 C19 H19A 109.5 . .
S2 C19 H19B 109.5 . .
H19A C19 H19B 109.5 . .
S2 C19 H19C 109.5 . .
H19A C19 H19C 109.5 . .
H19B C19 H19C 109.5 . .
C1 O1 Nd1 92.09(14) . .
C1 O2 Nd1 94.66(13) . .
C15 O3 Nd1 157.29(12) . 5_566
C15 O3 Nd1 89.31(11) . 3_455
Nd1 O3 Nd1 103.68(5) 5_566 3_455
C15 O4 Nd1 100.81(13) . 3_455
C14 O5 Nd1 132.17(14) . 8_456
C14 O6 Nd1 133.54(15) . 2_556
S1 O7 Nd1 134.16(15) . .
S2 O8 Nd1 132.43(10) . .
O7 S1 C17 96.4(3) . .
O7 S1 C16 105.2(3) . .
C17 S1 C16 100.3(4) . .
O8 S2 C19 106.13(15) . .
O8 S2 C18 105.29(14) . .
C19 S2 C18 98.31(17) . .

loop_
_geom_bond_atom_site_label_1
_geom_bond_atom_site_label_2
_geom_bond_distance
_geom_bond_site_symmetry_2
Nd1 O3 2.4083(15) 5_566
Nd1 O7 2.442(2) .
Nd1 O6 2.4548(15) 2_556
Nd1 O8 2.4744(18) .
Nd1 O5 2.4775(15) 8
Nd1 O2 2.4934(16) .
Nd1 O4 2.5174(16) 3_545
Nd1 O1 2.5602(17) .
Nd1 O3 2.7585(13) 3_545
Nd1 C1 2.888(2) .
Nd1 C15 3.0201(19) 3_545
Nd1 Nd1 4.0684(2) 7_556
C1 O1 1.246(3) .
C1 O2 1.268(3) .
C1 C2 1.506(3) .
C2 C7 1.368(4) .
C2 C3 1.396(4) .
C3 C4 1.386(4) .
C3 H3 0.9300 .
C4 C5 1.389(4) .
C4 H4 0.9300 .
C5 C6 1.387(3) .
C5 C8 1.498(3) .
C6 C7 1.385(3) .
C6 H6 0.9300 .
C7 H7 0.9300 .
C8 C13 1.378(3) .
C8 C9 1.393(3) .
C9 C10 1.403(3) .
C9 H9 0.9300 .
C10 C11 1.388(3) .
C10 C14 1.508(3) .
C11 C12 1.387(3) .
C11 H11 0.9300 .
C12 C13 1.395(3) .
C12 C15 1.494(3) .
C13 H13 0.9300 .
C14 O6 1.219(3) .
C14 O5 1.279(3) .
C15 O3 1.263(3) .
C15 O4 1.262(2) .
C15 Nd1 3.0201(19) 3_455
C16 S1 1.656(7) .
C16 H16A 0.9600 .
C16 H16B 0.9600 .
C16 H16C 0.9600 .
C17 S1 1.536(8) .
C17 H17A 0.9600 .
C17 H17B 0.9600 .
C17 H17C 0.9600 .
C18 S2 1.808(3) .
C18 H18A 0.9600 .
C18 H18B 0.9600 .
C18 H18C 0.9600 .
C19 S2 1.743(4) .
C19 H19A 0.9600 .
C19 H19B 0.9600 .
C19 H19C 0.9600 .
O3 Nd1 2.4083(15) 5_566
O3 Nd1 2.7585(13) 3_455
O4 Nd1 2.5174(16) 3_455
O5 Nd1 2.4775(15) 8_456
O6 Nd1 2.4548(15) 2_556
O7 S1 1.460(2) .
O8 S2 1.5164(19) .

loop_
_platon_squeeze_void_nr
_platon_squeeze_void_average_x
_platon_squeeze_void_average_y
_platon_squeeze_void_average_z
_platon_squeeze_void_volume
_platon_squeeze_void_count_electrons
1 0.003 -0.009 -0.014 663.8 1.1
